data_7151524
loop_
_publ_author_name
'Uno, Hidemitsu'
'Inoue, Kentarou'
'Inoue, Takashi'
'Ono, Noboru'

_publ_section_title
;
 Oligocyclization of 2-(hydroxymethyl)pyrroles with electron-withdrawing
 groups at \b-positions: formation and structural elucidation of
 porphyrinogens and hexaphyrinogens
;
_journal_coden_ASTM OBCRAK
_journal_issue 21
_journal_name_full 'Organic & Biomolecular Chemistry'
_journal_page_first 3857
_journal_page_last 3865
_journal_paper_doi 10.1039/b307132d
_journal_volume 1
_journal_year 2003
_chemical_formula_moiety 'C56 H32 F20 N4 O8, 2(C3 H7 N O) '
_chemical_formula_sum 'C62 H46 F20 N6 O10'
_chemical_formula_weight 1415.05
_space_group_IT_number 2
_symmetry_cell_setting triclinic
_symmetry_Int_Tables_number 2
_symmetry_space_group_name_Hall '-P 1'
_symmetry_space_group_name_H-M 'P -1'
_cell_angle_alpha 110.08(1)
_cell_angle_beta 95.75(1)
_cell_angle_gamma 106.70(1)
_cell_formula_units_Z 1
_cell_length_a 9.599(1)
_cell_length_b 11.653(2)
_cell_length_c 15.605(2)
_cell_measurement_reflns_used 25
_cell_measurement_temperature 298.2
_cell_measurement_theta_max 13.0
_cell_measurement_theta_min 10.9
_cell_volume 1531.4(4)
_computing_cell_refinement CRYSTALCLEAR
_computing_data_collection CRYSTALCLEAR
_computing_data_reduction 'teXsan Ver. 1.11'
_computing_molecular_graphics 'Ortep-3 and Mercury '
_computing_publication_material 'teXsan Ver. 1.11'
_computing_structure_refinement 'teXsan Ver. 1.10'
_computing_structure_solution SIR97
_diffrn_measured_fraction_theta_full 1.0020
_diffrn_measured_fraction_theta_max 1.0020
_diffrn_measurement_device_type 'Rigaku AFC5R'
_diffrn_measurement_method w-2q
_diffrn_radiation_type 'Mo Ka'
_diffrn_radiation_wavelength 0.7107
_diffrn_reflns_av_R_equivalents 0.039
_diffrn_reflns_limit_h_max 11
_diffrn_reflns_limit_h_min -12
_diffrn_reflns_limit_k_max 15
_diffrn_reflns_limit_k_min 0
_diffrn_reflns_limit_l_max 19
_diffrn_reflns_limit_l_min -20
_diffrn_reflns_number 7390
_diffrn_reflns_theta_full 27.50
_diffrn_reflns_theta_max 27.50
_diffrn_standards_decay_% 2.74
_diffrn_standards_interval_count 150
_diffrn_standards_number 3
_exptl_absorpt_coefficient_mu 0.144
_exptl_absorpt_correction_T_max 0.968
_exptl_absorpt_correction_T_min 0.931
_exptl_absorpt_correction_type psi-scan
_exptl_absorpt_process_details '(North, Phillips & Mathews, 1968)'
_exptl_crystal_colour brown
_exptl_crystal_density_diffrn 1.534
_exptl_crystal_description prismatic
_exptl_crystal_F_000 720
_exptl_crystal_size_max 0.350
_exptl_crystal_size_mid 0.300
_exptl_crystal_size_min 0.250
_refine_diff_density_max 0.28
_refine_diff_density_min -0.34
_refine_ls_extinction_coef 0.011(2)
_refine_ls_extinction_method 'Zachariasen(1967) type 2 Gaussian isotropic'
_refine_ls_goodness_of_fit_ref 1.104
_refine_ls_hydrogen_treatment mixed
_refine_ls_number_parameters 467
_refine_ls_number_reflns 7046
_refine_ls_R_factor_gt 0.0605
_refine_ls_shift/su_max 0.0001
_refine_ls_structure_factor_coef Fsqd
_refine_ls_weighting_details 'w = 1/[s^2^(Fo^2^) + (0.05000(Max(Fo^2^,0) + 2Fc^2^)/3)^2^]'
_refine_ls_weighting_scheme calc
_refine_ls_wR_factor_ref 0.1588
_reflns_number_gt 3256
_reflns_number_total 7046
_reflns_threshold_expression F^2^>2.0s(F^2^)
_cod_data_source_file b307132d.txt
_cod_data_source_block 3d-2DMF
_cod_depositor_comments
;
The following automatic conversions were performed:
data name '_geom_hbond_site_distance_dh' replaced with
'_geom_hbond_distance_DH' as specified in the replacement file
'/home/antanas/src/cod-tools/trunk/data/replacement-values/replacement_tags.lst'.

data
name '_geom_hbond_site_distance_ha' replaced with
'_geom_hbond_distance_HA' as specified in the replacement file
'/home/antanas/src/cod-tools/trunk/data/replacement-values/replacement_tags.lst'.

data
name '_geom_hbond_site_distance_da' replaced with
'_geom_hbond_distance_DA' as specified in the replacement file
'/home/antanas/src/cod-tools/trunk/data/replacement-values/replacement_tags.lst'.

Automatic conversion script
Id: cif_correct_tags 5005 2017-03-03 11:38:54Z antanas 
;
_cod_original_cell_volume 1531.5(4)
_cod_original_formula_sum 'C62 H46 F20 N6 O10 '
_cod_database_code 7151524

loop_
_symmetry_equiv_pos_as_xyz
x,y,z
-x,-y,-z

loop_
_atom_site_label
_atom_site_type_symbol
_atom_site_fract_x
_atom_site_fract_y
_atom_site_fract_z
_atom_site_U_iso_or_equiv
_atom_site_adp_type
_atom_site_occupancy
_atom_site_calc_flag
_atom_site_refinement_flags
_atom_site_disorder_assembly
_atom_site_disorder_group
F(1) F 0.5840(3) 0.5988(2) 0.2451(1) 0.0702(7) Uani 1.00 d . . .
F(2) F 0.6234(3) 0.6480(2) 0.0924(2) 0.0937(10) Uani 1.00 d . . .
F(3) F 0.7115(4) 0.4905(3) -0.0457(2) 0.117(1) Uani 1.00 d . . .
F(4) F 0.7630(3) 0.2793(3) -0.0288(2) 0.108(1) Uani 1.00 d . . .
F(5) F 0.7300(2) 0.2321(2) 0.1246(1) 0.0639(7) Uani 1.00 d . . .
F(6) F 0.0426(2) 0.0286(2) 0.2317(1) 0.0697(7) Uani 1.00 d . . .
F(7) F -0.0463(3) -0.2156(3) 0.1039(2) 0.1005(9) Uani 1.00 d . . .
F(8) F 0.0510(3) -0.3958(2) 0.1376(2) 0.1167(10) Uani 1.00 d . . .
F(9) F 0.2533(4) -0.3236(2) 0.2979(2) 0.111(1) Uani 1.00 d . . .
F(10) F 0.3451(3) -0.0801(2) 0.4258(1) 0.0701(8) Uani 1.00 d . . .
O(1) O 0.4095(3) 0.0401(2) 0.2090(2) 0.0639(8) Uani 1.00 d . . .
O(2) O 0.4115(3) 0.1658(2) 0.1285(1) 0.0546(7) Uani 1.00 d . . .
O(3) O -0.1030(3) 0.1868(2) 0.4789(2) 0.0838(9) Uani 1.00 d . . .
O(4) O -0.0885(2) -0.0050(2) 0.3904(2) 0.0549(7) Uani 1.00 d . . .
O(5) O 0.6561(3) 0.5077(2) 0.6113(2) 0.0607(8) Uani 1.00 d . . .
N(1) N 0.6722(3) 0.4071(2) 0.4232(2) 0.0414(8) Uani 1.00 d . . .
N(2) N 0.3642(3) 0.3081(3) 0.5166(2) 0.0411(8) Uani 1.00 d . . .
N(3) N 0.8492(3) 0.6324(3) 0.7363(2) 0.0565(9) Uani 1.00 d . . .
C(1) C 0.7098(3) 0.4717(3) 0.3656(2) 0.0396(9) Uani 1.00 d . . .
C(2) C 0.6390(3) 0.3862(3) 0.2760(2) 0.0395(9) Uani 1.00 d . . .
C(3) C 0.5550(3) 0.2652(3) 0.2806(2) 0.0375(9) Uani 1.00 d . . .
C(4) C 0.5785(3) 0.2825(3) 0.3735(2) 0.0371(9) Uani 1.00 d . . .
C(5) C 0.5182(4) 0.1951(3) 0.4222(2) 0.0424(10) Uani 1.00 d . . .
C(6) C 0.3724(4) 0.2008(3) 0.4479(2) 0.0379(9) Uani 1.00 d . . .
C(7) C 0.2306(3) 0.1135(3) 0.4097(2) 0.0388(9) Uani 1.00 d . . .
C(8) C 0.1330(4) 0.1730(3) 0.4575(2) 0.0397(9) Uani 1.00 d . . .
C(9) C 0.2215(3) 0.2936(3) 0.5236(2) 0.0393(9) Uani 1.00 d . . .
C(10) C 0.1785(4) 0.3927(3) 0.5954(3) 0.048(1) Uani 1.00 d . . .
C(11) C 0.6567(4) 0.4146(3) 0.1916(2) 0.0427(9) Uani 1.00 d . . .
C(12) C 0.6324(4) 0.5191(3) 0.1796(2) 0.051(1) Uani 1.00 d . . .
C(13) C 0.6518(4) 0.5449(4) 0.1012(3) 0.065(1) Uani 1.00 d . . .
C(14) C 0.6957(5) 0.4648(4) 0.0313(3) 0.072(1) Uani 1.00 d . . .
C(15) C 0.7199(5) 0.3592(4) 0.0395(3) 0.066(1) Uani 1.00 d . . .
C(16) C 0.7019(4) 0.3360(3) 0.1186(2) 0.0468(10) Uani 1.00 d . . .
C(17) C 0.4543(4) 0.1451(3) 0.2051(2) 0.0426(10) Uani 1.00 d . . .
C(18) C 0.3153(5) 0.0511(4) 0.0487(3) 0.072(1) Uani 1.00 d . . .
C(19) C 0.3024(6) 0.0859(5) -0.0319(3) 0.108(2) Uani 1.00 d . . .
C(20) C 0.1895(4) -0.0189(3) 0.3355(2) 0.0409(9) Uani 1.00 d . . .
C(21) C 0.2434(4) -0.1121(3) 0.3476(2) 0.051(1) Uani 1.00 d . . .
C(22) C 0.1988(5) -0.2364(4) 0.2819(3) 0.068(1) Uani 1.00 d . . .
C(23) C 0.0987(5) -0.2729(3) 0.2014(3) 0.070(1) Uani 1.00 d . . .
C(24) C 0.0473(4) -0.1830(4) 0.1850(2) 0.065(1) Uani 1.00 d . . .
C(25) C 0.0931(4) -0.0577(3) 0.2515(2) 0.051(1) Uani 1.00 d . . .
C(26) C -0.0293(4) 0.1223(3) 0.4447(2) 0.049(1) Uani 1.00 d . . .
C(27) C -0.2506(4) -0.0631(3) 0.3671(3) 0.063(1) Uani 1.00 d . . .
C(28) C -0.3112(5) -0.0588(5) 0.2795(3) 0.091(2) Uani 1.00 d . . .
C(29) C 0.7082(4) 0.5708(3) 0.6952(3) 0.054(1) Uani 1.00 d . . .
C(30) C 0.8975(5) 0.7001(5) 0.8377(3) 0.090(2) Uani 1.00 d . . .
C(31) C 0.9617(5) 0.6308(6) 0.6828(3) 0.110(2) Uani 1.00 d . . .
H(1) H 0.698(3) 0.438(3) 0.481(2) 0.040(9) Uiso 1.00 d . . .
H(2) H 0.437(4) 0.374(3) 0.551(2) 0.049(9) Uiso 1.00 d . . .
H(3) H 0.592(3) 0.217(3) 0.481(2) 0.047(8) Uiso 1.00 d . . .
H(4) H 0.502(3) 0.111(3) 0.383(2) 0.038(8) Uiso 1.00 d . . .
H(5) H 0.084(4) 0.392(3) 0.566(2) 0.042(8) Uiso 1.00 d . . .
H(6) H 0.155(4) 0.368(3) 0.649(2) 0.057(9) Uiso 1.00 d . . .
H(7) H 0.2195 0.0217 0.0613 0.0862 Uiso 1.00 calc . . .
H(8) H 0.3572 -0.0159 0.0366 0.0862 Uiso 1.00 calc . . .
H(9) H 0.2612 0.1534 -0.0193 0.1297 Uiso 1.00 calc . . .
H(10) H 0.2391 0.0119 -0.0847 0.1297 Uiso 1.00 calc . . .
H(11) H 0.3983 0.1150 -0.0443 0.1297 Uiso 1.00 calc . . .
H(12) H -0.2896 -0.0162 0.4156 0.0752 Uiso 1.00 calc . . .
H(13) H -0.2783 -0.1511 0.3610 0.0752 Uiso 1.00 calc . . .
H(14) H -0.4170 -0.0935 0.2663 0.1096 Uiso 1.00 calc . . .
H(15) H -0.2758 -0.1090 0.2303 0.1096 Uiso 1.00 calc . . .
H(16) H -0.2802 0.0288 0.2845 0.1096 Uiso 1.00 calc . . .
H(17) H 0.6388 0.5756 0.7345 0.0642 Uiso 1.00 calc . . .
H(18) H 0.8133 0.6872 0.8652 0.1083 Uiso 1.00 calc . . .
H(19) H 0.9655 0.6667 0.8607 0.1083 Uiso 1.00 calc . . .
H(20) H 0.9450 0.7905 0.8533 0.1083 Uiso 1.00 calc . . .
H(21) H 1.0573 0.6784 0.7235 0.1321 Uiso 1.00 calc . . .
H(22) H 0.9474 0.6694 0.6395 0.1321 Uiso 1.00 calc . . .
H(23) H 0.9551 0.5434 0.6497 0.1321 Uiso 1.00 calc . . .

loop_
_atom_site_aniso_label
_atom_site_aniso_U_11
_atom_site_aniso_U_22
_atom_site_aniso_U_33
_atom_site_aniso_U_12
_atom_site_aniso_U_13
_atom_site_aniso_U_23
F(1) 0.093(2) 0.051(1) 0.076(2) 0.034(1) 0.030(1) 0.025(1)
F(2) 0.113(2) 0.082(2) 0.107(2) 0.031(2) 0.023(2) 0.064(2)
F(3) 0.148(3) 0.136(2) 0.083(2) 0.034(2) 0.044(2) 0.068(2)
F(4) 0.153(3) 0.102(2) 0.070(2) 0.045(2) 0.068(2) 0.022(1)
F(5) 0.080(1) 0.053(1) 0.058(1) 0.030(1) 0.029(1) 0.011(1)
F(6) 0.081(2) 0.069(1) 0.054(1) 0.033(1) -0.001(1) 0.017(1)
F(7) 0.086(2) 0.098(2) 0.063(2) 0.018(1) -0.008(1) -0.016(1)
F(8) 0.122(2) 0.046(1) 0.125(2) 0.009(1) 0.034(2) -0.021(1)
F(9) 0.155(3) 0.054(1) 0.145(2) 0.060(2) 0.047(2) 0.040(2)
F(10) 0.096(2) 0.063(1) 0.069(1) 0.040(1) 0.017(1) 0.035(1)
O(1) 0.085(2) 0.034(1) 0.055(2) 0.002(1) 0.004(1) 0.015(1)
O(2) 0.069(2) 0.037(1) 0.041(1) 0.007(1) -0.007(1) 0.009(1)
O(3) 0.049(2) 0.052(2) 0.114(2) 0.010(1) 0.027(2) -0.007(2)
O(4) 0.048(1) 0.041(1) 0.056(1) 0.005(1) 0.006(1) 0.005(1)
O(5) 0.057(2) 0.062(2) 0.042(1) 0.012(1) 0.004(1) 0.006(1)
N(1) 0.046(2) 0.038(2) 0.030(2) 0.012(1) 0.006(1) 0.004(1)
N(2) 0.042(2) 0.035(2) 0.034(2) 0.006(1) 0.008(1) 0.005(1)
N(3) 0.049(2) 0.058(2) 0.052(2) 0.016(2) 0.002(2) 0.012(1)
C(1) 0.041(2) 0.033(2) 0.038(2) 0.010(1) 0.013(1) 0.006(1)
C(2) 0.045(2) 0.033(2) 0.037(2) 0.016(1) 0.012(1) 0.008(1)
C(3) 0.039(2) 0.033(2) 0.039(2) 0.016(1) 0.010(1) 0.010(1)
C(4) 0.037(2) 0.033(2) 0.039(2) 0.015(1) 0.010(1) 0.009(1)
C(5) 0.048(2) 0.038(2) 0.041(2) 0.018(2) 0.010(2) 0.012(2)
C(6) 0.048(2) 0.035(2) 0.034(2) 0.016(2) 0.011(1) 0.015(1)
C(7) 0.047(2) 0.033(2) 0.033(2) 0.013(1) 0.008(1) 0.010(1)
C(8) 0.045(2) 0.032(2) 0.038(2) 0.011(1) 0.011(1) 0.011(1)
C(9) 0.044(2) 0.034(2) 0.037(2) 0.011(1) 0.009(1) 0.012(1)
C(10) 0.046(2) 0.036(2) 0.044(2) 0.006(2) 0.015(2) 0.002(2)
C(11) 0.047(2) 0.036(2) 0.036(2) 0.008(1) 0.011(1) 0.009(1)
C(12) 0.055(2) 0.044(2) 0.049(2) 0.011(2) 0.015(2) 0.017(2)
C(13) 0.069(3) 0.054(2) 0.073(3) 0.011(2) 0.012(2) 0.037(2)
C(14) 0.086(3) 0.078(3) 0.046(2) 0.009(2) 0.020(2) 0.030(2)
C(15) 0.078(3) 0.063(3) 0.046(2) 0.013(2) 0.029(2) 0.012(2)
C(16) 0.053(2) 0.038(2) 0.042(2) 0.011(2) 0.014(2) 0.009(2)
C(17) 0.046(2) 0.036(2) 0.040(2) 0.013(2) 0.012(2) 0.010(2)
C(18) 0.088(3) 0.051(2) 0.042(2) 0.003(2) -0.015(2) 0.002(2)
C(19) 0.149(5) 0.074(3) 0.063(3) 0.017(3) -0.025(3) 0.012(2)
C(20) 0.046(2) 0.030(2) 0.041(2) 0.008(1) 0.012(2) 0.009(1)
C(21) 0.065(2) 0.039(2) 0.051(2) 0.021(2) 0.016(2) 0.018(2)
C(22) 0.084(3) 0.039(2) 0.086(3) 0.026(2) 0.034(3) 0.022(2)
C(23) 0.077(3) 0.036(2) 0.068(3) 0.006(2) 0.024(2) -0.006(2)
C(24) 0.055(2) 0.062(3) 0.046(2) 0.005(2) 0.004(2) -0.003(2)
C(25) 0.051(2) 0.046(2) 0.051(2) 0.018(2) 0.011(2) 0.011(2)
C(26) 0.050(2) 0.038(2) 0.044(2) 0.006(2) 0.010(2) 0.006(2)
C(27) 0.053(2) 0.052(2) 0.061(2) 0.006(2) 0.002(2) 0.009(2)
C(28) 0.071(3) 0.124(4) 0.076(3) 0.038(3) 0.008(2) 0.034(3)
C(29) 0.051(2) 0.056(2) 0.049(2) 0.020(2) 0.011(2) 0.012(2)
C(30) 0.074(3) 0.101(4) 0.059(3) 0.020(3) -0.008(2) 0.003(3)
C(31) 0.059(3) 0.173(6) 0.086(4) 0.032(3) 0.020(3) 0.043(4)

loop_
_atom_type_symbol
_atom_type_description
_atom_type_scat_dispersion_real
_atom_type_scat_dispersion_imag
_atom_type_scat_source
C C 0.003 0.002
;International Tables for Crystallography
(1992, Vol. C, Tables 4.2.6.8 and 6.1.1.1)
;
H H 0.000 0.000
;International Tables for Crystallography
(1992, Vol. C, Table 6.1.1.2)
;
F F 0.017 0.010
;International Tables for Crystallography
(1992, Vol. C, Tables 4.2.6.8 and 6.1.1.1)
;
N N 0.006 0.003
;International Tables for Crystallography
(1992, Vol. C, Tables 4.2.6.8 and 6.1.1.1)
;
O O 0.011 0.006
;International Tables for Crystallography
(1992, Vol. C, Tables 4.2.6.8 and 6.1.1.1)
;

loop_
_geom_angle_atom_site_label_1
_geom_angle_atom_site_label_2
_geom_angle_atom_site_label_3
_geom_angle
_geom_angle_site_symmetry_1
_geom_angle_site_symmetry_2
_geom_angle_site_symmetry_3
_geom_angle_publ_flag
C(17) O(2) C(18) 115.6(3) . . . yes
C(26) O(4) C(27) 117.0(3) . . . yes
C(1) N(1) C(4) 111.2(3) . . . yes
C(1) N(1) H(1) 126(2) . . . no
C(4) N(1) H(1) 122(2) . . . no
C(6) N(2) C(9) 111.1(3) . . . yes
C(6) N(2) H(2) 125(2) . . . no
C(9) N(2) H(2) 123(2) . . . no
C(29) N(3) C(30) 121.6(3) . . . yes
C(29) N(3) C(31) 120.5(3) . . . yes
C(30) N(3) C(31) 117.8(3) . . . yes
N(1) C(1) C(2) 107.2(3) . . . yes
N(1) C(1) C(10) 120.4(3) . . 2_666 yes
C(2) C(1) C(10) 132.2(3) . . 2_666 yes
C(1) C(2) C(3) 107.3(3) . . . yes
C(1) C(2) C(11) 124.7(3) . . . yes
C(3) C(2) C(11) 127.8(3) . . . yes
C(2) C(3) C(4) 107.2(3) . . . yes
C(2) C(3) C(17) 129.1(3) . . . yes
C(4) C(3) C(17) 123.6(3) . . . yes
N(1) C(4) C(3) 107.0(3) . . . yes
N(1) C(4) C(5) 120.6(3) . . . yes
C(3) C(4) C(5) 132.3(3) . . . yes
C(4) C(5) C(6) 113.6(3) . . . yes
C(4) C(5) H(3) 110(1) . . . no
C(4) C(5) H(4) 108(1) . . . no
C(6) C(5) H(3) 108(1) . . . no
C(6) C(5) H(4) 107(1) . . . no
H(3) C(5) H(4) 108(2) . . . no
N(2) C(6) C(5) 121.7(3) . . . yes
N(2) C(6) C(7) 107.6(3) . . . yes
C(5) C(6) C(7) 130.6(3) . . . yes
C(6) C(7) C(8) 106.9(3) . . . yes
C(6) C(7) C(20) 125.4(3) . . . yes
C(8) C(7) C(20) 127.7(3) . . . yes
C(7) C(8) C(9) 107.1(3) . . . yes
C(7) C(8) C(26) 129.8(3) . . . yes
C(9) C(8) C(26) 123.1(3) . . . yes
N(2) C(9) C(8) 107.3(3) . . . yes
N(2) C(9) C(10) 123.2(3) . . . yes
C(8) C(9) C(10) 129.4(3) . . . yes
C(1) C(10) C(9) 115.1(3) 2_666 . . yes
C(1) C(10) H(5) 110(1) 2_666 . . no
C(1) C(10) H(6) 108(1) 2_666 . . no
C(9) C(10) H(5) 106(1) . . . no
C(9) C(10) H(6) 112(1) . . . no
H(5) C(10) H(6) 103(2) . . . no
C(2) C(11) C(12) 123.4(3) . . . yes
C(2) C(11) C(16) 121.3(3) . . . yes
C(12) C(11) C(16) 115.4(3) . . . yes
F(1) C(12) C(11) 119.8(3) . . . yes
F(1) C(12) C(13) 117.6(3) . . . yes
C(11) C(12) C(13) 122.5(3) . . . yes
F(2) C(13) C(12) 119.9(4) . . . yes
F(2) C(13) C(14) 120.0(4) . . . yes
C(12) C(13) C(14) 120.0(4) . . . yes
F(3) C(14) C(13) 119.1(4) . . . yes
F(3) C(14) C(15) 121.2(4) . . . yes
C(13) C(14) C(15) 119.7(3) . . . yes
F(4) C(15) C(14) 120.3(4) . . . yes
F(4) C(15) C(16) 120.2(4) . . . yes
C(14) C(15) C(16) 119.4(3) . . . yes
F(5) C(16) C(11) 119.6(3) . . . yes
F(5) C(16) C(15) 117.4(3) . . . yes
C(11) C(16) C(15) 123.0(3) . . . yes
O(1) C(17) O(2) 122.2(3) . . . yes
O(1) C(17) C(3) 126.1(3) . . . yes
O(2) C(17) C(3) 111.7(3) . . . yes
O(2) C(18) C(19) 108.3(3) . . . yes
O(2) C(18) H(7) 109.8 . . . no
O(2) C(18) H(8) 109.7 . . . no
C(19) C(18) H(7) 109.8 . . . no
C(19) C(18) H(8) 109.7 . . . no
H(7) C(18) H(8) 109.5 . . . no
C(18) C(19) H(9) 109.5 . . . no
C(18) C(19) H(10) 109.5 . . . no
C(18) C(19) H(11) 109.5 . . . no
H(9) C(19) H(10) 109.4 . . . no
H(9) C(19) H(11) 109.5 . . . no
H(10) C(19) H(11) 109.5 . . . no
C(7) C(20) C(21) 122.1(3) . . . yes
C(7) C(20) C(25) 122.1(3) . . . yes
C(21) C(20) C(25) 115.8(3) . . . yes
F(10) C(21) C(20) 119.7(3) . . . yes
F(10) C(21) C(22) 118.0(3) . . . yes
C(20) C(21) C(22) 122.3(4) . . . yes
F(9) C(22) C(21) 119.7(4) . . . yes
F(9) C(22) C(23) 119.9(4) . . . yes
C(21) C(22) C(23) 120.4(4) . . . yes
F(8) C(23) C(22) 120.8(4) . . . yes
F(8) C(23) C(24) 119.9(4) . . . yes
C(22) C(23) C(24) 119.3(3) . . . yes
F(7) C(24) C(23) 120.3(4) . . . yes
F(7) C(24) C(25) 119.8(4) . . . yes
C(23) C(24) C(25) 119.9(4) . . . yes
F(6) C(25) C(20) 119.7(3) . . . yes
F(6) C(25) C(24) 118.1(3) . . . yes
C(20) C(25) C(24) 122.2(3) . . . yes
O(3) C(26) O(4) 123.1(3) . . . yes
O(3) C(26) C(8) 124.3(3) . . . yes
O(4) C(26) C(8) 112.6(3) . . . yes
O(4) C(27) C(28) 110.2(3) . . . yes
O(4) C(27) H(12) 109.3 . . . no
O(4) C(27) H(13) 109.3 . . . no
C(28) C(27) H(12) 109.3 . . . no
C(28) C(27) H(13) 109.3 . . . no
H(12) C(27) H(13) 109.5 . . . no
C(27) C(28) H(14) 109.5 . . . no
C(27) C(28) H(15) 109.5 . . . no
C(27) C(28) H(16) 109.5 . . . no
H(14) C(28) H(15) 109.5 . . . no
H(14) C(28) H(16) 109.5 . . . no
H(15) C(28) H(16) 109.5 . . . no
O(5) C(29) N(3) 126.8(3) . . . yes
O(5) C(29) H(17) 116.6 . . . no
N(3) C(29) H(17) 116.6 . . . no
N(3) C(30) H(18) 109.5 . . . no
N(3) C(30) H(19) 109.5 . . . no
N(3) C(30) H(20) 109.5 . . . no
H(18) C(30) H(19) 109.4 . . . no
H(18) C(30) H(20) 109.5 . . . no
H(19) C(30) H(20) 109.5 . . . no
N(3) C(31) H(21) 109.5 . . . no
N(3) C(31) H(22) 109.5 . . . no
N(3) C(31) H(23) 109.4 . . . no
H(21) C(31) H(22) 109.5 . . . no
H(21) C(31) H(23) 109.5 . . . no
H(22) C(31) H(23) 109.5 . . . no

loop_
_geom_bond_atom_site_label_1
_geom_bond_atom_site_label_2
_geom_bond_distance
_geom_bond_site_symmetry_1
_geom_bond_site_symmetry_2
_geom_bond_publ_flag
F(1) C(12) 1.347(4) . . yes
F(2) C(13) 1.353(4) . . yes
F(3) C(14) 1.347(4) . . yes
F(4) C(15) 1.343(4) . . yes
F(5) C(16) 1.344(4) . . yes
F(6) C(25) 1.344(4) . . yes
F(7) C(24) 1.342(4) . . yes
F(8) C(23) 1.344(4) . . yes
F(9) C(22) 1.350(4) . . yes
F(10) C(21) 1.349(4) . . yes
O(1) C(17) 1.199(4) . . yes
O(2) C(17) 1.347(4) . . yes
O(2) C(18) 1.451(4) . . yes
O(3) C(26) 1.207(4) . . yes
O(4) C(26) 1.341(4) . . yes
O(4) C(27) 1.457(4) . . yes
O(5) C(29) 1.225(4) . . yes
N(1) C(1) 1.370(4) . . yes
N(1) C(4) 1.362(4) . . yes
N(1) H(1) 0.83(3) . . no
N(2) C(6) 1.369(4) . . yes
N(2) C(9) 1.351(4) . . yes
N(2) H(2) 0.84(3) . . no
N(3) C(29) 1.308(4) . . yes
N(3) C(30) 1.458(5) . . yes
N(3) C(31) 1.431(5) . . yes
C(1) C(2) 1.368(4) . . yes
C(1) C(10) 1.501(4) . 2_666 yes
C(2) C(3) 1.439(4) . . yes
C(2) C(11) 1.479(4) . . yes
C(3) C(4) 1.378(4) . . yes
C(3) C(17) 1.464(4) . . yes
C(4) C(5) 1.495(4) . . yes
C(5) C(6) 1.506(4) . . yes
C(5) H(3) 1.01(3) . . no
C(5) H(4) 0.92(3) . . no
C(6) C(7) 1.367(4) . . yes
C(7) C(8) 1.441(4) . . yes
C(7) C(20) 1.486(4) . . yes
C(8) C(9) 1.380(4) . . yes
C(8) C(26) 1.464(4) . . yes
C(9) C(10) 1.496(4) . . yes
C(10) H(5) 0.97(3) . . no
C(10) H(6) 1.00(3) . . no
C(11) C(12) 1.372(4) . . yes
C(11) C(16) 1.391(4) . . yes
C(12) C(13) 1.373(5) . . yes
C(13) C(14) 1.364(5) . . yes
C(14) C(15) 1.361(6) . . yes
C(15) C(16) 1.367(5) . . yes
C(18) C(19) 1.452(6) . . yes
C(18) H(7) 0.950 . . no
C(18) H(8) 0.950 . . no
C(19) H(9) 0.950 . . no
C(19) H(10) 0.950 . . no
C(19) H(11) 0.950 . . no
C(20) C(21) 1.388(4) . . yes
C(20) C(25) 1.374(4) . . yes
C(21) C(22) 1.367(5) . . yes
C(22) C(23) 1.355(6) . . yes
C(23) C(24) 1.364(6) . . yes
C(24) C(25) 1.379(5) . . yes
C(27) C(28) 1.454(6) . . yes
C(27) H(12) 0.950 . . no
C(27) H(13) 0.950 . . no
C(28) H(14) 0.950 . . no
C(28) H(15) 0.950 . . no
C(28) H(16) 0.950 . . no
C(29) H(17) 0.950 . . no
C(30) H(18) 0.950 . . no
C(30) H(19) 0.950 . . no
C(30) H(20) 0.950 . . no
C(31) H(21) 0.950 . . no
C(31) H(22) 0.950 . . no
C(31) H(23) 0.950 . . no

loop_
_geom_contact_atom_site_label_1
_geom_contact_atom_site_label_2
_geom_contact_distance
_geom_contact_site_symmetry_1
_geom_contact_site_symmetry_2
_geom_contact_publ_flag
F(1) C(29) 3.353(4) . 2_666 ?
F(1) C(27) 3.509(4) . 1_665 ?
F(2) F(3) 3.035(4) . 2_665 ?
F(2) F(7) 3.067(4) . 1_665 ?
F(2) C(14) 3.097(5) . 2_665 ?
F(2) C(13) 3.388(5) . 2_665 ?
F(2) C(19) 3.448(5) . 2_665 ?
F(2) C(28) 3.484(6) . 1_665 ?
F(2) F(2) 3.596(5) . 2_665 ?
F(3) F(8) 3.080(4) . 2_655 ?
F(3) C(13) 3.376(5) . 2_665 ?
F(3) F(7) 3.381(4) . 1_665 ?
F(4) F(8) 2.951(4) . 2_655 ?
F(4) C(23) 3.108(4) . 2_655 ?
F(4) F(7) 3.243(4) . 2_655 ?
F(4) C(24) 3.271(4) . 2_655 ?
F(4) O(1) 3.583(3) . 2_655 ?
F(4) C(18) 3.600(5) . 2_655 ?
F(5) C(18) 3.348(4) . 2_655 ?
F(5) C(30) 3.375(5) . 2_766 ?
F(5) C(19) 3.390(5) . 2_655 ?
F(5) C(31) 3.542(5) . 2_766 ?
F(6) C(30) 3.595(6) . 2_666 ?
F(7) C(13) 3.382(5) . 1_445 ?
F(7) C(19) 3.513(6) . 2_555 ?
F(7) C(14) 3.540(5) . 1_445 ?
F(8) C(14) 3.295(5) . 1_445 ?
F(8) C(15) 3.377(5) . 1_445 ?
F(9) C(29) 3.044(4) . 2_656 ?
F(9) O(5) 3.206(4) . 2_656 ?
F(9) H(3) 3.26(3) . 2_656 ?
F(9) N(3) 3.278(4) . 2_656 ?
F(10) H(3) 2.65(3) . 2_656 ?
F(10) O(3) 3.077(4) . 2_556 ?
F(10) F(10) 3.187(5) . 2_656 ?
F(10) H(4) 3.37(3) . 2_656 ?
F(10) C(5) 3.422(4) . 2_656 ?
F(10) C(27) 3.436(4) . 2_556 ?
O(1) C(28) 3.433(5) . 1_655 ?
O(3) H(3) 3.05(3) . 1_455 ?
O(3) C(21) 3.405(5) . 2_556 ?
O(4) C(26) 3.533(4) . 2_556 ?
O(4) C(8) 3.544(4) . 2_556 ?
O(5) H(3) 3.13(3) . . ?
O(5) N(2) 3.426(4) . 2_666 ?
O(5) H(2) 3.44(3) . 2_666 ?
O(5) C(5) 3.576(4) . . ?
O(5) C(4) 3.585(4) . . ?
C(2) C(29) 3.558(5) . 2_666 ?
C(3) C(29) 3.556(4) . 2_666 ?
C(27) H(4) 3.51(3) . 1_455 ?
C(28) H(4) 3.18(3) . 1_455 ?
C(29) H(2) 2.99(3) . . ?
C(29) H(1) 3.14(3) . . ?
C(31) H(5) 3.36(3) . 1_655 ?
C(31) H(1) 3.41(3) . . ?

loop_
_geom_hbond_atom_site_label_D
_geom_hbond_atom_site_label_H
_geom_hbond_atom_site_label_A
_geom_hbond_site_symmetry_D
_geom_hbond_site_symmetry_H
_geom_hbond_site_symmetry_A
_geom_hbond_distance_DH
_geom_hbond_distance_HA
_geom_hbond_distance_DA
_geom_hbond_angle_DHA
_geom_hbond_publ_flag
N(1) H(1) N(2) . . . 0.83(3) 3.32(3) 3.501(4) 95(2) no
N(2) H(2) N(1) . . . 0.84(2) 3.19(3) 3.501(4) 105(2) no
N(2) H(2) F(1) . . 2_666 0.84(2) 3.12(3) 3.435(3) 105(2) no
N(2) H(2) N(1) . . 2_666 0.84(2) 2.95(4) 3.257(4) 103(3) no
N(1) H(1) O(5) . . 1_555 0.83(3) 2.04(3) 2.802(3) 152(3) no
N(2) H(2) O(5) . . 1_555 0.84(2) 2.11(2) 2.917(3) 162(3) no

loop_
_geom_torsion_atom_site_label_1
_geom_torsion_atom_site_label_2
_geom_torsion_atom_site_label_3
_geom_torsion_atom_site_label_4
_geom_torsion
_geom_torsion_site_symmetry_1
_geom_torsion_site_symmetry_2
_geom_torsion_site_symmetry_3
_geom_torsion_site_symmetry_4
_geom_torsion_publ_flag
F(1) C(12) C(11) C(2) -2.8(5) . . . . yes
F(1) C(12) C(11) C(16) 178.0(3) . . . . yes
F(1) C(12) C(13) F(2) 0.5(5) . . . . yes
F(1) C(12) C(13) C(14) -177.8(4) . . . . yes
F(2) C(13) C(12) C(11) 178.7(3) . . . . yes
F(2) C(13) C(14) F(3) 0.6(6) . . . . yes
F(2) C(13) C(14) C(15) -178.2(4) . . . . yes
F(3) C(14) C(13) C(12) 178.8(4) . . . . yes
F(3) C(14) C(15) F(4) 1.2(6) . . . . yes
F(3) C(14) C(15) C(16) -179.7(4) . . . . yes
F(4) C(15) C(14) C(13) 179.9(4) . . . . yes
F(4) C(15) C(16) F(5) 0.5(5) . . . . yes
F(4) C(15) C(16) C(11) -179.6(3) . . . . yes
F(5) C(16) C(11) C(2) 0.1(5) . . . . yes
F(5) C(16) C(11) C(12) 179.3(3) . . . . yes
F(5) C(16) C(15) C(14) -178.7(3) . . . . yes
F(6) C(25) C(20) C(7) 5.3(5) . . . . yes
F(6) C(25) C(20) C(21) -176.0(3) . . . . yes
F(6) C(25) C(24) F(7) -0.7(5) . . . . yes
F(6) C(25) C(24) C(23) 178.5(3) . . . . yes
F(7) C(24) C(23) F(8) -2.5(6) . . . . yes
F(7) C(24) C(23) C(22) 176.8(4) . . . . yes
F(7) C(24) C(25) C(20) -179.6(3) . . . . yes
F(8) C(23) C(22) F(9) 1.0(6) . . . . yes
F(8) C(23) C(22) C(21) -178.2(3) . . . . yes
F(8) C(23) C(24) C(25) 178.3(3) . . . . yes
F(9) C(22) C(21) F(10) 1.9(5) . . . . yes
F(9) C(22) C(21) C(20) -179.0(3) . . . . yes
F(9) C(22) C(23) C(24) -178.3(4) . . . . yes
F(10) C(21) C(20) C(7) -5.0(5) . . . . yes
F(10) C(21) C(20) C(25) 176.3(3) . . . . yes
F(10) C(21) C(22) C(23) -179.0(3) . . . . yes
O(1) C(17) O(2) C(18) -3.9(5) . . . . yes
O(1) C(17) C(3) C(2) 164.8(3) . . . . yes
O(1) C(17) C(3) C(4) -19.2(5) . . . . yes
O(2) C(17) C(3) C(2) -17.1(4) . . . . yes
O(2) C(17) C(3) C(4) 158.8(3) . . . . yes
O(3) C(26) O(4) C(27) 4.7(5) . . . . yes
O(3) C(26) C(8) C(7) -168.8(4) . . . . yes
O(3) C(26) C(8) C(9) 12.6(5) . . . . yes
O(4) C(26) C(8) C(7) 11.1(5) . . . . yes
O(4) C(26) C(8) C(9) -167.5(3) . . . . yes
O(5) C(29) N(3) C(30) -177.4(4) . . . . yes
O(5) C(29) N(3) C(31) 0.1(6) . . . . yes
N(1) C(1) C(2) C(3) 0.1(3) . . . . yes
N(1) C(1) C(2) C(11) -176.2(3) . . . . yes
N(1) C(1) C(10) C(9) -61.4(4) . . 2_666 2_666 yes
N(1) C(4) C(3) C(2) -0.2(3) . . . . yes
N(1) C(4) C(3) C(17) -177.0(3) . . . . yes
N(1) C(4) C(5) C(6) 90.4(4) . . . . yes
N(2) C(6) C(5) C(4) -70.2(4) . . . . yes
N(2) C(6) C(7) C(8) 0.9(3) . . . . yes
N(2) C(6) C(7) C(20) -177.1(3) . . . . yes
N(2) C(9) C(8) C(7) 0.5(3) . . . . yes
N(2) C(9) C(8) C(26) 179.4(3) . . . . yes
N(2) C(9) C(10) C(1) 22.7(5) . . . 2_666 yes
C(1) N(1) C(4) C(3) 0.3(3) . . . . yes
C(1) N(1) C(4) C(5) -177.7(3) . . . . yes
C(1) C(2) C(3) C(4) 0.1(3) . . . . yes
C(1) C(2) C(3) C(17) 176.6(3) . . . . yes
C(1) C(2) C(11) C(12) -55.3(5) . . . . yes
C(1) C(2) C(11) C(16) 123.8(3) . . . . yes
C(1) C(10) C(9) C(8) 160.7(3) . 2_666 2_666 2_666 yes
C(2) C(1) N(1) C(4) -0.2(3) . . . . yes
C(2) C(1) C(10) C(9) 125.1(4) . . 2_666 2_666 yes
C(2) C(3) C(4) C(5) 177.5(3) . . . . yes
C(2) C(11) C(12) C(13) 178.9(3) . . . . yes
C(2) C(11) C(16) C(15) -179.8(3) . . . . yes
C(3) C(2) C(1) C(10) 174.3(3) . . . 2_666 yes
C(3) C(2) C(11) C(12) 129.2(4) . . . . yes
C(3) C(2) C(11) C(16) -51.7(5) . . . . yes
C(3) C(4) C(5) C(6) -87.1(4) . . . . yes
C(3) C(17) O(2) C(18) 178.0(3) . . . . yes
C(4) N(1) C(1) C(10) -175.3(3) . . . 2_666 yes
C(4) C(3) C(2) C(11) 176.3(3) . . . . yes
C(4) C(5) C(6) C(7) 106.4(4) . . . . yes
C(5) C(4) C(3) C(17) 0.7(5) . . . . yes
C(5) C(6) N(2) C(9) 176.6(3) . . . . yes
C(5) C(6) C(7) C(8) -176.0(3) . . . . yes
C(5) C(6) C(7) C(20) 5.9(5) . . . . yes
C(6) N(2) C(9) C(8) 0.1(4) . . . . yes
C(6) N(2) C(9) C(10) 177.3(3) . . . . yes
C(6) C(7) C(8) C(9) -0.9(4) . . . . yes
C(6) C(7) C(8) C(26) -179.7(3) . . . . yes
C(6) C(7) C(20) C(21) 59.4(5) . . . . yes
C(6) C(7) C(20) C(25) -122.0(4) . . . . yes
C(7) C(6) N(2) C(9) -0.7(4) . . . . yes
C(7) C(8) C(9) C(10) -176.5(3) . . . . yes
C(7) C(20) C(21) C(22) 175.9(3) . . . . yes
C(7) C(20) C(25) C(24) -175.7(3) . . . . yes
C(8) C(7) C(20) C(21) -118.3(4) . . . . yes
C(8) C(7) C(20) C(25) 60.3(5) . . . . yes
C(8) C(26) O(4) C(27) -175.3(3) . . . . yes
C(9) C(8) C(7) C(20) 177.1(3) . . . . yes
C(10) C(1) C(2) C(11) 2.0(6) . 2_666 2_666 2_666 yes
C(10) C(9) C(8) C(26) 2.4(5) . . . . yes
C(11) C(2) C(3) C(17) -7.2(5) . . . . yes
C(11) C(12) C(13) C(14) 0.5(6) . . . . yes
C(11) C(16) C(15) C(14) 1.3(6) . . . . yes
C(12) C(11) C(16) C(15) -0.7(5) . . . . yes
C(12) C(13) C(14) C(15) 0.1(6) . . . . yes
C(13) C(12) C(11) C(16) -0.2(5) . . . . yes
C(13) C(14) C(15) C(16) -0.9(6) . . . . yes
C(17) O(2) C(18) C(19) -169.7(4) . . . . yes
C(20) C(7) C(8) C(26) -1.7(5) . . . . yes
C(20) C(21) C(22) C(23) 0.1(6) . . . . yes
C(20) C(25) C(24) C(23) -0.5(6) . . . . yes
C(21) C(20) C(25) C(24) 3.0(5) . . . . yes
C(21) C(22) C(23) C(24) 2.5(6) . . . . yes
C(22) C(21) C(20) C(25) -2.8(5) . . . . yes
C(22) C(23) C(24) C(25) -2.4(6) . . . . yes
C(26) O(4) C(27) C(28) 92.1(4) . . . . yes
C(26) O(4) C(27) C(28) 92.1(4) . . . . yes

loop_
_cod_changelog_entry_id
_cod_changelog_entry_author
_cod_changelog_entry_date
_cod_changelog_entry_text
1 'Vaitkus, Antanas' 2025-01-07T10:03:17+02:00 'Updated bibliographic information.'
